data_7029789
loop_
_publ_author_name
'Zhang, Lei'
'Kuang, Xiaofei'
'Wu, Xiaoyuan'
'Yang, Wenbin'
'Lu, Canzhong'

_publ_section_title
;
 Supramolecular interactions induced hinge-like motion of a metal-organic
 framework accompanied by anisotropic thermal expansion.
;
_journal_issue 19
_journal_name_full 'Dalton transactions (Cambridge, England : 2003)'
_journal_page_first 7146
_journal_page_last 7152
_journal_paper_doi 10.1039/c3dt53580k
_journal_volume 43
_journal_year 2014
_chemical_formula_sum 'C72 H51 Ag4 Mo8 N24 O27.5'
_chemical_formula_weight 2891.37
_chemical_name_systematic
; 
 ? 
;
_space_group_IT_number 15
_symmetry_cell_setting monoclinic
_symmetry_space_group_name_Hall '-C 2yc'
_symmetry_space_group_name_H-M 'C 1 2/c 1'
_atom_sites_solution_hydrogens geom
_atom_sites_solution_primary direct
_atom_sites_solution_secondary difmap
_audit_creation_method SHELXL-97
_cell_angle_alpha 90.00
_cell_angle_beta 115.392(4)
_cell_angle_gamma 90.00
_cell_formula_units_Z 4
_cell_length_a 22.0600(5)
_cell_length_b 16.3472(5)
_cell_length_c 25.6770(8)
_cell_measurement_reflns_used 19686
_cell_measurement_temperature 130.01(10)
_cell_measurement_theta_max 29.3600
_cell_measurement_theta_min 3.3090
_cell_volume 8365.1(5)
_computing_structure_refinement 'SHELXL-97 (Sheldrick, 1997)'
_computing_structure_solution 'SHELXS-97 (Sheldrick, 1990)'
_diffrn_ambient_temperature 130.01(10)
_diffrn_detector_area_resol_mean 10.3503
_diffrn_measured_fraction_theta_full 0.970
_diffrn_measured_fraction_theta_max 0.970
_diffrn_measurement_device_type 'SuperNova, Dual, Cu at zero, Atlas'
_diffrn_measurement_method '\w scans'
_diffrn_radiation_monochromator mirror
_diffrn_radiation_source 'SuperNova (Mo) X-ray Source'
_diffrn_radiation_type MoK\a
_diffrn_radiation_wavelength 0.71073
_diffrn_reflns_av_R_equivalents 0.0399
_diffrn_reflns_av_sigmaI/netI 0.0465
_diffrn_reflns_limit_h_max 26
_diffrn_reflns_limit_h_min -21
_diffrn_reflns_limit_k_max 19
_diffrn_reflns_limit_k_min -18
_diffrn_reflns_limit_l_max 20
_diffrn_reflns_limit_l_min -30
_diffrn_reflns_number 19359
_diffrn_reflns_theta_full 25.00
_diffrn_reflns_theta_max 25.00
_diffrn_reflns_theta_min 3.07
_exptl_absorpt_coefficient_mu 2.164
_exptl_absorpt_correction_T_max 1.00000
_exptl_absorpt_correction_T_min 0.74368
_exptl_absorpt_correction_type multi-scan
_exptl_crystal_colour pale-yellow
_exptl_crystal_density_diffrn 2.296
_exptl_crystal_density_method 'not measured'
_exptl_crystal_description block-like
_exptl_crystal_F_000 5580
_exptl_crystal_size_max 0.30
_exptl_crystal_size_mid 0.15
_exptl_crystal_size_min 0.10
_refine_diff_density_max 1.582
_refine_diff_density_min -1.395
_refine_diff_density_rms 0.123
_refine_ls_extinction_method none
_refine_ls_goodness_of_fit_ref 1.086
_refine_ls_hydrogen_treatment constr
_refine_ls_matrix_type full
_refine_ls_number_parameters 611
_refine_ls_number_reflns 7170
_refine_ls_number_restraints 0
_refine_ls_restrained_S_all 1.086
_refine_ls_R_factor_all 0.0342
_refine_ls_R_factor_gt 0.0296
_refine_ls_shift/su_max 0.002
_refine_ls_shift/su_mean 0.000
_refine_ls_structure_factor_coef Fsqd
_refine_ls_weighting_details 'calc w=1/[\s^2^(Fo^2^)+(0.0287P)^2^+0.7860P] where P=(Fo^2^+2Fc^2^)/3'
_refine_ls_weighting_scheme calc
_refine_ls_wR_factor_gt 0.0693
_refine_ls_wR_factor_ref 0.0725
_reflns_number_gt 6441
_reflns_number_total 7170
_reflns_threshold_expression >2sigma(I)
_cod_data_source_file c3dt53580k2.cif
_cod_data_source_block A_130K
_cod_depositor_comments
;Adding full bibliography for
 ./tmp-cod-update-bibliographies-12899/cifs/7029789.cif.
;
_cod_original_cell_volume 8365.1(4)
_cod_original_sg_symbol_H-M C2/c
_cod_original_formula_sum 'C72 H51 Ag4 Mo8 N24 O27.50'
_cod_database_code 7029789

loop_
_symmetry_equiv_pos_as_xyz
'x, y, z'
'-x, y, -z+1/2'
'x+1/2, y+1/2, z'
'-x+1/2, y+1/2, -z+1/2'
'-x, -y, -z'
'x, -y, z-1/2'
'-x+1/2, -y+1/2, -z'
'x+1/2, -y+1/2, z-1/2'

loop_
_atom_site_label
_atom_site_type_symbol
_atom_site_fract_x
_atom_site_fract_y
_atom_site_fract_z
_atom_site_U_iso_or_equiv
_atom_site_adp_type
_atom_site_occupancy
_atom_site_symmetry_multiplicity
_atom_site_calc_flag
_atom_site_refinement_flags
Ag1 Ag 0.343704(13) 0.04236(2) 0.367833(13) 0.01856(9) Uani 1 1 d .
Ag2 Ag 0.822923(14) 0.25016(2) 0.867488(14) 0.02106(9) Uani 1 1 d .
Mo1 Mo 0.5000 0.03715(4) 0.2500 0.02973(15) Uani 1 2 d S
Mo2 Mo 0.498031(15) -0.08736(2) 0.360390(15) 0.01401(9) Uani 1 1 d .
Mo3 Mo 0.488845(15) -0.29134(2) 0.356413(15) 0.01342(9) Uani 1 1 d .
Mo4 Mo 0.5000 -0.40067(3) 0.2500 0.01953(13) Uani 1 2 d S
Mo5 Mo 0.591540(15) -0.19286(2) 0.290852(15) 0.01274(9) Uani 1 1 d .
C18 C 0.62415(17) 0.2430(2) 0.50266(17) 0.0116(8) Uani 1 1 d .
C20 C 0.73576(18) 0.4332(2) 0.38850(18) 0.0162(9) Uani 1 1 d .
H20A H 0.7141 0.4388 0.3486 0.019 Uiso 1 1 calc R
C22 C 1.00229(17) 0.1172(2) 0.99677(18) 0.0153(9) Uani 1 1 d .
H22A H 1.0219 0.1180 1.0369 0.018 Uiso 1 1 calc R
C23 C 1.21942(17) -0.1504(2) 0.89267(18) 0.0168(9) Uani 1 1 d .
H23A H 1.1991 -0.1550 0.8527 0.020 Uiso 1 1 calc R
C26 C 0.55995(17) 0.1978(2) 0.47058(17) 0.0128(8) Uani 1 1 d .
C27 C 0.53309(18) 0.1884(2) 0.41143(18) 0.0171(9) Uani 1 1 d .
H27A H 0.5545 0.2102 0.3903 0.020 Uiso 1 1 calc R
C30 C 1.27766(18) -0.1374(2) 1.00950(18) 0.0184(9) Uani 1 1 d .
H30A H 1.2985 -0.1347 1.0495 0.022 Uiso 1 1 calc R
C31 C 0.52626(18) 0.1640(3) 0.50017(18) 0.0167(9) Uani 1 1 d .
H31A H 0.5438 0.1685 0.5401 0.020 Uiso 1 1 calc R
C32 C 0.94293(17) 0.1577(2) 0.96580(17) 0.0145(8) Uani 1 1 d .
H32A H 0.9226 0.1850 0.9859 0.017 Uiso 1 1 calc R
C33 C 1.09719(17) 0.0308(2) 1.00141(17) 0.0124(8) Uani 1 1 d .
C34 C 0.70980(17) 0.2735(2) 0.58774(17) 0.0130(8) Uani 1 1 d .
C35 C 0.74292(17) 0.2633(2) 0.65184(17) 0.0144(9) Uani 1 1 d .
C36 C 1.17763(18) 0.0429(3) 1.18162(18) 0.0194(9) Uani 1 1 d .
H36A H 1.1336 0.0606 1.1617 0.023 Uiso 1 1 calc R
C37 C 1.30583(19) -0.0068(3) 1.24288(19) 0.0226(10) Uani 1 1 d .
H37A H 1.3500 -0.0239 1.2638 0.027 Uiso 1 1 calc R
C39 C 0.70614(17) 0.3274(2) 0.50561(17) 0.0123(8) Uani 1 1 d .
C40 C 0.46659(18) 0.1237(3) 0.46983(18) 0.0200(9) Uani 1 1 d .
H40A H 0.4442 0.1016 0.4901 0.024 Uiso 1 1 calc R
C41 C 1.17946(17) -0.0021(2) 1.08865(17) 0.0136(8) Uani 1 1 d .
C42 C 0.79854(17) 0.4159(2) 0.50537(17) 0.0131(8) Uani 1 1 d .
H42A H 0.8208 0.4121 0.5453 0.016 Uiso 1 1 calc R
C43 C 1.18197(17) -0.0507(2) 1.00724(17) 0.0117(8) Uani 1 1 d .
C44 C 1.21506(17) -0.1000(2) 0.97804(17) 0.0137(8) Uani 1 1 d .
C45 C 0.82601(18) 0.4592(2) 0.47437(17) 0.0145(9) Uani 1 1 d .
H45A H 0.8679 0.4831 0.4947 0.017 Uiso 1 1 calc R
C46 C 1.21051(19) 0.0516(3) 1.24065(18) 0.0222(10) Uani 1 1 d .
H46A H 1.1876 0.0755 1.2598 0.027 Uiso 1 1 calc R
C47 C 1.03250(17) 0.0752(2) 0.96725(17) 0.0118(8) Uani 1 1 d .
C48 C 1.00189(18) 0.0751(3) 0.90760(18) 0.0167(9) Uani 1 1 d .
H48A H 1.0204 0.0462 0.8867 0.020 Uiso 1 1 calc R
C49 C 1.30755(18) -0.1783(2) 0.97951(19) 0.0177(9) Uani 1 1 d .
H49A H 1.3492 -0.2023 1.0005 0.021 Uiso 1 1 calc R
C50 C 0.8268(2) 0.2971(3) 0.74475(19) 0.0243(10) Uani 1 1 d .
H50A H 0.8656 0.3259 0.7674 0.029 Uiso 1 1 calc R
C51 C 0.47336(17) 0.1455(3) 0.38451(18) 0.0175(9) Uani 1 1 d .
H51A H 0.4562 0.1376 0.3449 0.021 Uiso 1 1 calc R
C52 C 0.73629(16) 0.3778(2) 0.47503(17) 0.0125(8) Uani 1 1 d .
C53 C 0.94299(18) 0.1190(3) 0.87972(18) 0.0184(9) Uani 1 1 d .
H53A H 0.9233 0.1204 0.8396 0.022 Uiso 1 1 calc R
C54 C 1.18613(17) -0.1081(2) 0.91859(17) 0.0128(8) Uani 1 1 d .
H54A H 1.1444 -0.0851 0.8964 0.015 Uiso 1 1 calc R
C55 C 1.27721(18) -0.0182(3) 1.18392(19) 0.0198(9) Uani 1 1 d .
H55A H 1.3013 -0.0421 1.1658 0.024 Uiso 1 1 calc R
C56 C 0.70468(17) 0.3888(2) 0.41552(17) 0.0135(8) Uani 1 1 d .
H56A H 0.6626 0.3661 0.3941 0.016 Uiso 1 1 calc R
C57 C 0.71527(19) 0.2118(3) 0.67860(18) 0.0208(10) Uani 1 1 d .
H57A H 0.6773 0.1811 0.6569 0.025 Uiso 1 1 calc R
C58 C 1.21098(18) 0.0073(2) 1.15224(18) 0.0161(9) Uani 1 1 d .
C59 C 0.74494(19) 0.2068(3) 0.73787(19) 0.0219(10) Uani 1 1 d .
H59A H 0.7263 0.1714 0.7554 0.026 Uiso 1 1 calc R
C60 C 0.80145(18) 0.3055(3) 0.68546(18) 0.0185(9) Uani 1 1 d .
H60A H 0.8228 0.3382 0.6688 0.022 Uiso 1 1 calc R
N1 N 0.43914(14) 0.1150(2) 0.41198(15) 0.0175(8) Uani 1 1 d .
N2 N 0.79628(14) 0.46908(19) 0.41715(14) 0.0130(7) Uani 1 1 d .
N3 N 0.79922(16) 0.2503(2) 0.77162(15) 0.0208(8) Uani 1 1 d .
N4 N 0.64795(14) 0.2891(2) 0.47297(14) 0.0127(7) Uani 1 1 d .
N5 N 0.73850(14) 0.32277(19) 0.56330(14) 0.0129(7) Uani 1 1 d .
N6 N 0.65326(14) 0.2314(2) 0.55986(14) 0.0139(7) Uani 1 1 d .
N7 N 0.91278(14) 0.1597(2) 0.90782(15) 0.0169(7) Uani 1 1 d .
N8 N 1.27981(14) -0.18542(19) 0.92177(15) 0.0141(7) Uani 1 1 d .
N9 N 1.27458(15) 0.0270(2) 1.27197(15) 0.0203(8) Uani 1 1 d .
N10 N 1.12602(14) -0.0096(2) 0.97325(14) 0.0133(7) Uani 1 1 d .
N11 N 1.21071(14) -0.0491(2) 1.06479(15) 0.0162(7) Uani 1 1 d .
N12 N 1.12166(14) 0.03776(19) 1.05930(14) 0.0132(7) Uani 1 1 d .
O1 O 0.5617(2) 0.1002(3) 0.2954(2) 0.0718(15) Uani 1 1 d .
O2 O 0.46343(13) -0.01366(18) 0.29307(12) 0.0243(7) Uani 1 1 d .
O3 O 0.55215(13) -0.02341(19) 0.41170(13) 0.0272(7) Uani 1 1 d .
O4 O 0.42643(12) -0.08245(19) 0.37034(13) 0.0253(7) Uani 1 1 d .
O5 O 0.57297(15) -0.10344(19) 0.32046(15) 0.0335(8) Uani 1 1 d .
O6 O 0.67659(13) -0.19886(19) 0.31817(15) 0.0309(8) Uani 1 1 d .
O7 O 0.55514(15) -0.18521(18) 0.21405(13) 0.0300(7) Uani 1 1 d .
O8 O 0.53358(12) -0.18979(17) 0.39246(12) 0.0199(7) Uani 1 1 d .
O9 O 0.42146(13) -0.28731(19) 0.37206(14) 0.0273(7) Uani 1 1 d .
O10 O 0.54157(13) -0.35738(19) 0.40565(13) 0.0267(7) Uani 1 1 d .
O11 O 0.56120(13) -0.28250(18) 0.31274(13) 0.0223(7) Uani 1 1 d .
O12 O 0.44924(12) -0.35843(17) 0.28780(12) 0.0213(7) Uani 1 1 d .
O13 O 0.55675(14) -0.4639(2) 0.29990(14) 0.0313(8) Uani 1 1 d .
O14 O 0.5999(3) -0.6138(5) 0.2673(3) 0.053(2) Uiso 0.50 1 d P
H14A H 0.5707 -0.6505 0.2623 0.079 Uiso 0.50 1 d PR
H14B H 0.5869 -0.5696 0.2767 0.079 Uiso 0.50 1 d PR
O15 O 0.5000 0.2585(14) 0.2500 0.161(8) Uiso 0.50 2 d SP
H15A H 0.5195 0.2134 0.2640 0.242 Uiso 0.25 1 d PR
H15B H 0.5298 0.2946 0.2556 0.242 Uiso 0.25 1 d PR

loop_
_atom_site_aniso_label
_atom_site_aniso_U_11
_atom_site_aniso_U_22
_atom_site_aniso_U_33
_atom_site_aniso_U_23
_atom_site_aniso_U_13
_atom_site_aniso_U_12
Ag1 0.01706(17) 0.0246(2) 0.01293(18) -0.00164(14) 0.00543(14) -0.00783(12)
Ag2 0.02266(18) 0.0270(2) 0.01291(18) -0.00060(14) 0.00703(14) 0.00899(13)
Mo1 0.0284(3) 0.0408(4) 0.0311(4) 0.000 0.0234(3) 0.000
Mo2 0.01761(18) 0.0143(2) 0.00931(19) -0.00079(15) 0.00495(15) -0.00122(13)
Mo3 0.01724(18) 0.0129(2) 0.01147(19) 0.00254(14) 0.00747(15) -0.00005(13)
Mo4 0.0214(3) 0.0237(3) 0.0143(3) 0.000 0.0084(2) 0.000
Mo5 0.01257(18) 0.0125(2) 0.0118(2) 0.00109(14) 0.00397(15) -0.00054(12)
C18 0.0160(19) 0.006(2) 0.015(2) -0.0010(16) 0.0092(17) 0.0006(14)
C20 0.023(2) 0.014(2) 0.013(2) -0.0005(18) 0.0085(18) 0.0002(16)
C22 0.020(2) 0.015(2) 0.012(2) -0.0003(18) 0.0089(18) -0.0011(16)
C23 0.019(2) 0.017(2) 0.013(2) -0.0007(18) 0.0058(18) -0.0051(16)
C26 0.0130(19) 0.009(2) 0.016(2) -0.0022(17) 0.0061(17) 0.0017(14)
C27 0.020(2) 0.018(2) 0.016(2) 0.0029(18) 0.0097(18) -0.0018(16)
C30 0.021(2) 0.017(2) 0.014(2) 0.0003(18) 0.0050(18) -0.0005(16)
C31 0.022(2) 0.017(2) 0.011(2) -0.0004(18) 0.0065(18) -0.0046(16)
C32 0.019(2) 0.011(2) 0.016(2) -0.0008(18) 0.0092(18) 0.0014(15)
C33 0.0108(18) 0.014(2) 0.011(2) 0.0014(17) 0.0033(16) -0.0042(15)
C34 0.0135(19) 0.012(2) 0.013(2) -0.0006(17) 0.0054(17) 0.0041(15)
C35 0.018(2) 0.015(2) 0.012(2) -0.0026(17) 0.0076(17) 0.0021(15)
C36 0.014(2) 0.026(3) 0.014(2) -0.0027(19) 0.0030(18) -0.0001(16)
C37 0.018(2) 0.024(3) 0.017(2) 0.000(2) 0.0001(18) 0.0035(17)
C39 0.0130(19) 0.009(2) 0.014(2) -0.0013(17) 0.0052(17) 0.0038(15)
C40 0.017(2) 0.029(3) 0.015(2) 0.002(2) 0.0067(18) -0.0064(17)
C41 0.0151(19) 0.014(2) 0.012(2) -0.0028(17) 0.0060(17) -0.0046(15)
C42 0.0153(19) 0.011(2) 0.012(2) 0.0003(17) 0.0047(17) 0.0015(15)
C43 0.0126(19) 0.008(2) 0.012(2) 0.0020(17) 0.0039(17) -0.0026(14)
C44 0.0160(19) 0.010(2) 0.017(2) 0.0005(17) 0.0087(17) -0.0022(15)
C45 0.0155(19) 0.012(2) 0.014(2) -0.0021(17) 0.0046(17) -0.0019(15)
C46 0.024(2) 0.029(3) 0.016(2) -0.005(2) 0.010(2) -0.0007(18)
C47 0.0139(19) 0.005(2) 0.017(2) -0.0011(17) 0.0062(17) -0.0041(14)
C48 0.019(2) 0.016(2) 0.018(2) -0.0027(18) 0.0105(18) 0.0023(16)
C49 0.014(2) 0.017(2) 0.020(2) -0.0002(19) 0.0056(18) 0.0034(15)
C50 0.020(2) 0.030(3) 0.019(2) -0.003(2) 0.0043(19) -0.0052(18)
C51 0.018(2) 0.023(2) 0.010(2) -0.0001(19) 0.0051(17) 0.0012(17)
C52 0.0149(19) 0.006(2) 0.018(2) -0.0014(17) 0.0092(17) 0.0022(14)
C53 0.021(2) 0.021(2) 0.011(2) -0.0013(19) 0.0053(18) 0.0005(17)
C54 0.0101(18) 0.010(2) 0.017(2) 0.0006(17) 0.0049(17) -0.0003(14)
C55 0.019(2) 0.019(2) 0.018(2) -0.0024(19) 0.0047(18) 0.0037(16)
C56 0.0146(19) 0.011(2) 0.014(2) -0.0044(17) 0.0060(17) -0.0045(15)
C57 0.020(2) 0.023(3) 0.017(2) -0.0029(19) 0.0063(19) -0.0085(17)
C58 0.020(2) 0.013(2) 0.013(2) -0.0012(18) 0.0046(18) -0.0015(16)
C59 0.028(2) 0.023(3) 0.017(2) 0.000(2) 0.012(2) -0.0053(18)
C60 0.018(2) 0.023(2) 0.013(2) -0.0005(19) 0.0051(18) -0.0038(16)
N1 0.0162(16) 0.018(2) 0.018(2) 0.0002(16) 0.0068(15) -0.0004(13)
N2 0.0133(16) 0.0113(18) 0.0144(19) -0.0012(15) 0.0059(14) -0.0012(12)
N3 0.0256(18) 0.022(2) 0.0135(19) 0.0015(16) 0.0074(16) 0.0009(15)
N4 0.0114(15) 0.0130(18) 0.0127(18) -0.0006(14) 0.0043(14) 0.0014(13)
N5 0.0146(16) 0.0119(18) 0.0132(19) 0.0008(14) 0.0069(14) -0.0001(12)
N6 0.0127(16) 0.0179(19) 0.0119(18) -0.0025(15) 0.0061(14) -0.0025(13)
N7 0.0179(16) 0.0171(19) 0.0163(19) 0.0027(16) 0.0079(15) 0.0016(13)
N8 0.0185(17) 0.0102(18) 0.0165(19) -0.0004(14) 0.0101(15) 0.0024(12)
N9 0.0218(18) 0.024(2) 0.0100(18) 0.0002(16) 0.0022(15) -0.0020(15)
N10 0.0143(16) 0.0134(18) 0.0137(18) 0.0004(15) 0.0074(14) -0.0024(13)
N11 0.0157(16) 0.017(2) 0.0148(19) 0.0008(15) 0.0054(15) 0.0033(13)
N12 0.0150(16) 0.0117(18) 0.0116(18) 0.0004(14) 0.0043(14) 0.0023(13)
O1 0.085(3) 0.075(3) 0.092(4) -0.054(3) 0.072(3) -0.044(2)
O2 0.0348(16) 0.0181(17) 0.0165(17) 0.0007(13) 0.0076(14) 0.0029(12)
O3 0.0280(16) 0.0272(19) 0.0217(18) -0.0061(14) 0.0060(14) -0.0016(13)
O4 0.0216(15) 0.0277(19) 0.0219(17) 0.0006(14) 0.0048(13) 0.0060(12)
O5 0.0491(19) 0.0226(19) 0.044(2) -0.0128(16) 0.0348(18) -0.0130(14)
O6 0.0169(15) 0.0286(19) 0.041(2) 0.0185(16) 0.0070(14) -0.0015(12)
O7 0.0489(18) 0.0192(18) 0.0162(17) -0.0009(14) 0.0085(15) -0.0043(13)
O8 0.0213(14) 0.0224(17) 0.0145(16) -0.0024(13) 0.0062(13) -0.0013(11)
O9 0.0287(16) 0.0261(19) 0.0320(19) -0.0007(15) 0.0176(15) -0.0003(12)
O10 0.0302(15) 0.0293(19) 0.0232(18) 0.0091(14) 0.0138(14) 0.0102(13)
O11 0.0266(15) 0.0214(17) 0.0237(17) -0.0008(14) 0.0153(14) -0.0013(12)
O12 0.0261(14) 0.0184(17) 0.0228(17) 0.0006(13) 0.0136(13) -0.0023(12)
O13 0.0334(17) 0.031(2) 0.0252(19) 0.0024(15) 0.0090(15) 0.0013(13)

loop_
_atom_type_symbol
_atom_type_description
_atom_type_scat_dispersion_real
_atom_type_scat_dispersion_imag
_atom_type_scat_source
C C 0.0033 0.0016 'International Tables Vol C Tables 4.2.6.8 and 6.1.1.4'
H H 0.0000 0.0000 'International Tables Vol C Tables 4.2.6.8 and 6.1.1.4'
N N 0.0061 0.0033 'International Tables Vol C Tables 4.2.6.8 and 6.1.1.4'
O O 0.0106 0.0060 'International Tables Vol C Tables 4.2.6.8 and 6.1.1.4'
Mo Mo -1.6832 0.6857 'International Tables Vol C Tables 4.2.6.8 and 6.1.1.4'
Ag Ag -0.8971 1.1015 'International Tables Vol C Tables 4.2.6.8 and 6.1.1.4'

loop_
_geom_angle_atom_site_label_1
_geom_angle_atom_site_label_2
_geom_angle_atom_site_label_3
_geom_angle
_geom_angle_site_symmetry_1
_geom_angle_site_symmetry_3
N1 Ag1 N9 130.34(12) . 1_454
N1 Ag1 N2 123.08(12) . 3_445
N9 Ag1 N2 106.57(11) 1_454 3_445
N8 Ag2 N3 134.59(12) 3_455 .
N8 Ag2 N7 121.68(12) 3_455 .
N3 Ag2 N7 103.72(12) . .
O1 Mo1 O1 105.7(4) . 2_655
O1 Mo1 O2 104.96(15) . 2_655
O1 Mo1 O2 106.96(17) 2_655 2_655
O1 Mo1 O2 106.96(17) . .
O1 Mo1 O2 104.96(15) 2_655 .
O2 Mo1 O2 125.83(19) 2_655 .
O3 Mo2 O4 104.00(14) . .
O3 Mo2 O8 100.67(13) . .
O4 Mo2 O8 102.41(13) . .
O3 Mo2 O2 100.51(14) . .
O4 Mo2 O2 93.86(13) . .
O8 Mo2 O2 149.18(12) . .
O3 Mo2 O5 90.89(12) . .
O4 Mo2 O5 163.51(13) . .
O8 Mo2 O5 81.34(12) . .
O2 Mo2 O5 76.20(12) . .
O3 Mo2 O7 166.81(12) . 2_655
O4 Mo2 O7 89.01(13) . 2_655
O8 Mo2 O7 73.91(11) . 2_655
O2 Mo2 O7 80.47(11) . 2_655
O5 Mo2 O7 76.50(11) . 2_655
O10 Mo3 O9 103.84(14) . .
O10 Mo3 O12 102.48(14) . .
O9 Mo3 O12 97.92(13) . .
O10 Mo3 O8 98.21(13) . .
O9 Mo3 O8 99.82(13) . .
O12 Mo3 O8 148.54(12) . .
O10 Mo3 O11 90.34(12) . .
O9 Mo3 O11 165.17(13) . .
O12 Mo3 O11 74.37(10) . .
O8 Mo3 O11 82.14(11) . .
O10 Mo3 O7 162.80(12) . 2_655
O9 Mo3 O7 92.20(13) . 2_655
O12 Mo3 O7 81.04(11) . 2_655
O8 Mo3 O7 72.55(11) . 2_655
O11 Mo3 O7 74.26(11) . 2_655
O13 Mo4 O13 105.3(2) 2_655 .
O13 Mo4 O12 103.92(14) 2_655 2_655
O13 Mo4 O12 101.59(13) . 2_655
O13 Mo4 O12 101.59(13) 2_655 .
O13 Mo4 O12 103.92(14) . .
O12 Mo4 O12 137.35(17) 2_655 .
O13 Mo4 O11 166.06(12) 2_655 .
O13 Mo4 O11 87.98(13) . .
O12 Mo4 O11 77.01(11) 2_655 .
O12 Mo4 O11 70.39(10) . .
O13 Mo4 O11 87.98(13) 2_655 2_655
O13 Mo4 O11 166.06(12) . 2_655
O12 Mo4 O11 70.39(10) 2_655 2_655
O12 Mo4 O11 77.01(11) . 2_655
O11 Mo4 O11 79.19(13) . 2_655
O6 Mo5 O5 106.69(15) . .
O6 Mo5 O7 110.70(16) . .
O5 Mo5 O7 109.77(15) . .
O6 Mo5 O11 108.46(13) . .
O5 Mo5 O11 110.61(14) . .
O7 Mo5 O11 110.53(14) . .
N4 C18 N6 125.9(3) . .
N4 C18 C26 118.6(3) . .
N6 C18 C26 115.5(3) . .
N2 C20 C56 123.0(4) . .
C32 C22 C47 118.9(4) . .
N8 C23 C54 123.7(4) . .
C27 C26 C31 118.7(3) . .
C27 C26 C18 121.3(3) . .
C31 C26 C18 120.0(4) . .
C26 C27 C51 118.2(4) . .
C49 C30 C44 118.4(4) . .
C40 C31 C26 119.2(4) . .
N7 C32 C22 123.2(4) . .
N10 C33 N12 125.7(3) . .
N10 C33 C47 118.7(3) . .
N12 C33 C47 115.6(3) . .
N6 C34 N5 125.6(4) . .
N6 C34 C35 115.9(3) . .
N5 C34 C35 118.5(3) . .
C57 C35 C60 118.9(4) . .
C57 C35 C34 120.2(3) . .
C60 C35 C34 120.9(4) . .
C46 C36 C58 119.3(4) . .
N9 C37 C55 124.5(4) . .
N5 C39 N4 125.0(3) . .
N5 C39 C52 118.0(3) . .
N4 C39 C52 117.0(3) . .
N1 C40 C31 122.9(4) . .
N12 C41 N11 124.9(4) . .
N12 C41 C58 116.9(3) . .
N11 C41 C58 118.2(3) . .
C45 C42 C52 118.3(4) . .
N11 C43 N10 125.1(3) . .
N11 C43 C44 117.8(3) . .
N10 C43 C44 117.1(3) . .
C54 C44 C30 117.8(4) . .
C54 C44 C43 120.9(3) . .
C30 C44 C43 121.3(4) . .
N2 C45 C42 124.3(3) . .
N9 C46 C36 123.1(4) . .
C48 C47 C22 119.0(3) . .
C48 C47 C33 122.4(3) . .
C22 C47 C33 118.6(4) . .
C53 C48 C47 118.4(4) . .
N8 C49 C30 123.8(4) . .
N3 C50 C60 124.3(4) . .
N1 C51 C27 124.0(4) . .
C56 C52 C42 117.6(3) . .
C56 C52 C39 121.8(3) . .
C42 C52 C39 120.6(4) . .
N7 C53 C48 123.3(4) . .
C23 C54 C44 119.6(3) . .
C37 C55 C58 118.1(4) . .
C20 C56 C52 119.9(3) . .
C59 C57 C35 118.9(4) . .
C36 C58 C55 118.3(4) . .
C36 C58 C41 122.3(3) . .
C55 C58 C41 119.3(4) . .
N3 C59 C57 123.5(4) . .
C50 C60 C35 117.6(4) . .
C51 N1 C40 117.0(3) . .
C51 N1 Ag1 123.4(3) . .
C40 N1 Ag1 119.4(3) . .
C45 N2 C20 116.8(3) . .
C45 N2 Ag1 123.0(2) . 3
C20 N2 Ag1 120.3(3) . 3
C50 N3 C59 116.6(4) . .
C50 N3 Ag2 127.6(3) . .
C59 N3 Ag2 115.1(3) . .
C18 N4 C39 114.3(3) . .
C34 N5 C39 114.6(3) . .
C34 N6 C18 114.5(3) . .
C32 N7 C53 117.2(3) . .
C32 N7 Ag2 115.5(3) . .
C53 N7 Ag2 126.6(3) . .
C23 N8 C49 116.7(3) . .
C23 N8 Ag2 115.8(3) . 3_545
C49 N8 Ag2 127.5(2) . 3_545
C37 N9 C46 116.7(4) . .
C37 N9 Ag1 112.5(2) . 1_656
C46 N9 Ag1 130.7(3) . 1_656
C33 N10 C43 114.6(3) . .
C43 N11 C41 115.1(3) . .
C41 N12 C33 114.4(3) . .
Mo1 O2 Mo2 134.73(15) . .
Mo5 O5 Mo2 128.77(15) . .
Mo5 O7 Mo2 140.09(16) . 2_655
Mo5 O7 Mo3 128.96(15) . 2_655
Mo2 O7 Mo3 88.83(10) 2_655 2_655
Mo2 O8 Mo3 121.23(14) . .
Mo5 O11 Mo3 128.94(15) . .
Mo5 O11 Mo4 126.66(15) . .
Mo3 O11 Mo4 88.28(9) . .
Mo4 O12 Mo3 122.42(13) . .

loop_
_geom_bond_atom_site_label_1
_geom_bond_atom_site_label_2
_geom_bond_distance
_geom_bond_site_symmetry_2
Ag1 N1 2.254(3) .
Ag1 N9 2.287(3) 1_454
Ag1 N2 2.295(3) 3_445
Ag2 N8 2.257(3) 3_455
Ag2 N3 2.287(4) .
Ag2 N7 2.330(3) .
Mo1 O1 1.708(4) .
Mo1 O1 1.708(4) 2_655
Mo1 O2 1.825(3) 2_655
Mo1 O2 1.825(3) .
Mo2 O3 1.704(3) .
Mo2 O4 1.707(3) .
Mo2 O8 1.882(3) .
Mo2 O2 1.972(3) .
Mo2 O5 2.304(3) .
Mo2 O7 2.380(3) 2_655
Mo3 O10 1.690(3) .
Mo3 O9 1.699(3) .
Mo3 O12 1.936(3) .
Mo3 O8 1.950(3) .
Mo3 O11 2.315(3) .
Mo3 O7 2.392(3) 2_655
Mo4 O13 1.704(3) 2_655
Mo4 O13 1.704(3) .
Mo4 O12 1.899(3) 2_655
Mo4 O12 1.899(3) .
Mo4 O11 2.507(3) .
Mo4 O11 2.507(3) 2_655
Mo5 O6 1.701(3) .
Mo5 O5 1.775(3) .
Mo5 O7 1.786(3) .
Mo5 O11 1.798(3) .
C18 N4 1.330(5) .
C18 N6 1.340(5) .
C18 C26 1.494(5) .
C20 N2 1.351(5) .
C20 C56 1.373(5) .
C22 C32 1.375(5) .
C22 C47 1.387(5) .
C23 N8 1.344(5) .
C23 C54 1.371(5) .
C26 C27 1.382(6) .
C26 C31 1.385(5) .
C27 C51 1.387(5) .
C30 C49 1.382(6) .
C30 C44 1.406(5) .
C31 C40 1.376(5) .
C32 N7 1.346(5) .
C33 N10 1.326(5) .
C33 N12 1.351(5) .
C33 C47 1.503(5) .
C34 N6 1.332(5) .
C34 N5 1.336(5) .
C34 C35 1.496(5) .
C35 C57 1.383(6) .
C35 C60 1.390(5) .
C36 C46 1.379(6) .
C36 C58 1.387(6) .
C37 N9 1.334(5) .
C37 C55 1.380(6) .
C39 N5 1.343(5) .
C39 N4 1.348(5) .
C39 C52 1.479(5) .
C40 N1 1.350(5) .
C41 N12 1.340(5) .
C41 N11 1.342(5) .
C41 C58 1.483(5) .
C42 C45 1.385(5) .
C42 C52 1.401(5) .
C43 N11 1.335(5) .
C43 N10 1.347(5) .
C43 C44 1.487(5) .
C44 C54 1.386(6) .
C45 N2 1.337(5) .
C46 N9 1.353(5) .
C47 C48 1.384(6) .
C48 C53 1.385(5) .
C49 N8 1.345(5) .
C50 N3 1.339(6) .
C50 C60 1.385(6) .
C51 N1 1.332(5) .
C52 C56 1.393(5) .
C53 N7 1.349(5) .
C55 C58 1.397(5) .
C57 C59 1.377(6) .
C59 N3 1.341(5) .
N2 Ag1 2.295(3) 3
N8 Ag2 2.257(3) 3_545
N9 Ag1 2.287(3) 1_656
O7 Mo2 2.380(3) 2_655
O7 Mo3 2.392(3) 2_655
